data_7218930
loop_
_publ_author_name
'Gong, Yun'
'Zhang, Pan'
'Jiang, Penggang'
'Lin, Jianhua'

_publ_section_title
;
 Metal(ii) complex based on 5-[4-(1H-imidazol-1-yl)phenyl]-2H-tetrazole:
 the effect of the ligand on the electrodes in a lead-acid battery
;
_journal_issue 5
_journal_name_full CrystEngComm
_journal_page_first 1056
_journal_paper_doi 10.1039/C4CE01963F
_journal_volume 17
_journal_year 2015
_chemical_formula_sum 'C20 H26 Co N12 O6'
_chemical_formula_weight 589.46
_chemical_name_systematic
; 
 ? 
;
_space_group_IT_number 15
_symmetry_cell_setting monoclinic
_symmetry_space_group_name_Hall '-C 2yc'
_symmetry_space_group_name_H-M 'C 1 2/c 1'
_atom_sites_solution_hydrogens geom
_atom_sites_solution_primary direct
_atom_sites_solution_secondary difmap
_audit_creation_method SHELXL-97
_audit_update_record
;
2014-03-03 deposited with the CCDC.
2014-11-26 downloaded from the CCDC.
;
_cell_angle_alpha 90.00
_cell_angle_beta 129.51(5)
_cell_angle_gamma 90.00
_cell_formula_units_Z 4
_cell_length_a 18.96(4)
_cell_length_b 12.97(4)
_cell_length_c 13.27(4)
_cell_measurement_reflns_used 1613
_cell_measurement_temperature 298(2)
_cell_measurement_theta_max 26.616
_cell_measurement_theta_min 3.075
_cell_volume 2518(12)
_computing_cell_refinement 'SAINT (Siemens, 1996)'
_computing_data_collection 'SMART (Siemens, 1996)'
_computing_data_reduction 'SAINT (Siemens, 1996)'
_computing_molecular_graphics 'SHELXTL (Sheldrick, 1997)'
_computing_publication_material 'publCIF (Westrip, 2010)'
_computing_structure_refinement 'SHELXL97 (Sheldrick, 2008)'
_computing_structure_solution 'SHELXS97 (Sheldrick, 2008)'
_diffrn_ambient_temperature 298(2)
_diffrn_measured_fraction_theta_full 0.991
_diffrn_measured_fraction_theta_max 0.991
_diffrn_measurement_device_type 'SuperNova, Dual, Cu at zero, Atlas'
_diffrn_measurement_method '\w scans'
_diffrn_radiation_monochromator graphite
_diffrn_radiation_source 'SuperNova (Mo) X-ray Source'
_diffrn_radiation_type MoK\a
_diffrn_radiation_wavelength 0.71073
_diffrn_reflns_av_R_equivalents 0.1583
_diffrn_reflns_av_sigmaI/netI 0.1568
_diffrn_reflns_limit_h_max 22
_diffrn_reflns_limit_h_min -18
_diffrn_reflns_limit_k_max 11
_diffrn_reflns_limit_k_min -15
_diffrn_reflns_limit_l_max 15
_diffrn_reflns_limit_l_min -15
_diffrn_reflns_number 5659
_diffrn_reflns_theta_full 25.02
_diffrn_reflns_theta_max 25.02
_diffrn_reflns_theta_min 3.08
_exptl_absorpt_coefficient_mu 0.745
_exptl_absorpt_correction_T_max 0.90
_exptl_absorpt_correction_T_min 0.85
_exptl_absorpt_correction_type multi-scan
_exptl_absorpt_process_details 'SADABS (Sheldrick, 1996)'
_exptl_crystal_colour pink
_exptl_crystal_density_diffrn 1.555
_exptl_crystal_density_method 'not measured'
_exptl_crystal_description block
_exptl_crystal_F_000 1220
_exptl_crystal_size_max 0.22
_exptl_crystal_size_mid 0.18
_exptl_crystal_size_min 0.14
_refine_diff_density_max 1.170
_refine_diff_density_min -1.377
_refine_diff_density_rms 0.177
_refine_ls_extinction_method none
_refine_ls_goodness_of_fit_ref 0.991
_refine_ls_hydrogen_treatment none
_refine_ls_matrix_type full
_refine_ls_number_parameters 196
_refine_ls_number_reflns 2214
_refine_ls_number_restraints 516
_refine_ls_restrained_S_all 0.899
_refine_ls_R_factor_all 0.1540
_refine_ls_R_factor_gt 0.0888
_refine_ls_shift/su_max 0.001
_refine_ls_shift/su_mean 0.000
_refine_ls_structure_factor_coef Fsqd
_refine_ls_weighting_details 'calc w=1/[\s^2^(Fo^2^)+(0.1746P)^2^+0.0000P] where P=(Fo^2^+2Fc^2^)/3'
_refine_ls_weighting_scheme calc
_refine_ls_wR_factor_gt 0.2251
_refine_ls_wR_factor_ref 0.2970
_reflns_number_gt 1150
_reflns_number_total 2214
_reflns_threshold_expression >2sigma(I)
_cod_data_source_file c4ce01963f2.cif
_cod_data_source_block 120629c
_cod_depositor_comments
;
The following automatic conversions were performed:

'_symmetry_cell_setting' value 'Monoclinic' changed to 'monoclinic'
according to
/usr/data/users/saulius/crontab/automatic-downloads/rss-feeds/RSC/lib/dictionaries/cif_core.dic
dictionary named 'cif_core.dic' version 2.4.2 from 2011-04-26.

Automatic conversion script
Id: cif_fix_values 2935 2014-11-11 08:27:57Z andrius 

 Adding full bibliography for 7218928--7218930.cif.
;
_cod_original_sg_symbol_H-M C2/c
_cod_database_code 7218930

loop_
_symmetry_equiv_pos_as_xyz
'x, y, z'
'-x, y, -z+1/2'
'x+1/2, y+1/2, z'
'-x+1/2, y+1/2, -z+1/2'
'-x, -y, -z'
'x, -y, z-1/2'
'-x+1/2, -y+1/2, -z'
'x+1/2, -y+1/2, z-1/2'

loop_
_atom_site_label
_atom_site_type_symbol
_atom_site_fract_x
_atom_site_fract_y
_atom_site_fract_z
_atom_site_U_iso_or_equiv
_atom_site_adp_type
_atom_site_occupancy
_atom_site_symmetry_multiplicity
_atom_site_calc_flag
_atom_site_refinement_flags
_atom_site_disorder_assembly
_atom_site_disorder_group
Co1 Co 0.0000 0.14630(10) 0.7500 0.0350(5) Uani 1 2 d SU . .
N1 N 0.0816(4) 0.3154(5) 0.5657(6) 0.0416(14) Uani 1 1 d U . .
N2 N 0.0292(4) 0.2580(5) 0.6632(6) 0.0428(14) Uani 1 1 d U . .
N3 N 0.1710(4) 0.2310(5) 0.1761(5) 0.0421(14) Uani 1 1 d U . .
N4 N 0.2032(4) 0.2600(5) 0.1156(5) 0.0452(15) Uani 1 1 d U . .
N5 N 0.2369(5) 0.3517(5) 0.1513(6) 0.0471(15) Uani 1 1 d U . .
N6 N 0.2270(4) 0.3869(5) 0.2386(6) 0.0447(15) Uani 1 1 d U . .
O1 O -0.1413(3) 0.1326(4) 0.5972(4) 0.0419(13) Uani 1 1 d U . .
H1C H -0.1605 0.1713 0.5326 0.050 Uiso 1 1 d R A .
H1D H -0.1782 0.1373 0.6131 0.050 Uiso 1 1 d R . .
O2 O 0.0047(3) 0.0279(4) 0.6464(4) 0.0450(13) Uani 1 1 d U . .
H2C H 0.0504 0.0109 0.6519 0.054 Uiso 1 1 d R A .
H2D H -0.0422 0.0300 0.5660 0.054 Uiso 1 1 d R . .
O3 O 0.1301(3) 0.9736(4) 0.6227(4) 0.0438(13) Uani 1 1 d . . .
H3C H 0.1473 0.9112 0.6438 0.053 Uiso 1 1 d R . .
H3D H 0.1770 1.0122 0.6682 0.053 Uiso 1 1 d R . .
C1 C 0.1095(5) 0.3147(5) 0.4872(6) 0.0337(14) Uani 1 1 d U A .
C2 C 0.0987(5) 0.2276(6) 0.4230(7) 0.0451(17) Uani 1 1 d U . .
H2 H 0.0737 0.1690 0.4298 0.054 Uiso 1 1 calc R A .
C3 C 0.1256(5) 0.2262(6) 0.3462(7) 0.0432(16) Uani 1 1 d U A .
H3 H 0.1194 0.1661 0.3029 0.052 Uiso 1 1 calc R . .
C4 C 0.1609(5) 0.3131(5) 0.3344(6) 0.0339(14) Uani 1 1 d U . .
C5 C 0.1702(5) 0.4004(6) 0.4003(7) 0.0446(17) Uani 1 1 d U A .
H5 H 0.1953 0.4594 0.3944 0.054 Uiso 1 1 calc R . .
C6 C 0.1430(5) 0.4023(6) 0.4750(7) 0.0431(16) Uani 1 1 d U . .
H6 H 0.1475 0.4626 0.5166 0.052 Uiso 1 1 calc R A .
C7 C 0.0468(5) 0.2367(6) 0.5851(7) 0.0480(17) Uani 1 1 d U A .
H7 H 0.0361 0.1723 0.5467 0.058 Uiso 1 1 calc R . .
C8 C 0.0756(8) 0.3474(8) 0.7201(11) 0.051(3) Uani 0.717(10) 1 d PU A 1
H8 H 0.0844 0.3784 0.7905 0.061 Uiso 0.717(10) 1 calc PR A 1
C9 C 0.1070(8) 0.3848(9) 0.6614(11) 0.050(2) Uani 0.717(10) 1 d PU A 1
H9 H 0.1395 0.4457 0.6815 0.060 Uiso 0.717(10) 1 calc PR A 1
C8' C 0.000(2) 0.364(2) 0.628(3) 0.050(5) Uani 0.283(10) 1 d PU A 2
H8' H -0.0315 0.4025 0.6474 0.060 Uiso 0.283(10) 1 calc PR A 2
C9' C 0.029(2) 0.397(2) 0.562(3) 0.053(5) Uani 0.283(10) 1 d PU A 2
H9' H 0.0171 0.4609 0.5219 0.064 Uiso 0.283(10) 1 calc PR A 2
C10 C 0.1877(5) 0.3109(5) 0.2517(6) 0.0350(15) Uani 1 1 d U A .

loop_
_atom_site_aniso_label
_atom_site_aniso_U_11
_atom_site_aniso_U_22
_atom_site_aniso_U_33
_atom_site_aniso_U_23
_atom_site_aniso_U_13
_atom_site_aniso_U_12
Co1 0.0419(8) 0.0351(8) 0.0355(8) 0.000 0.0282(7) 0.000
N1 0.056(3) 0.037(3) 0.051(3) -0.001(3) 0.043(3) -0.006(3)
N2 0.050(3) 0.041(3) 0.048(3) -0.001(3) 0.036(3) 0.000(3)
N3 0.056(3) 0.044(3) 0.042(3) -0.007(3) 0.039(3) -0.009(3)
N4 0.051(3) 0.047(4) 0.044(3) -0.005(3) 0.033(3) -0.009(3)
N5 0.055(3) 0.042(4) 0.044(3) 0.000(3) 0.032(3) -0.001(3)
N6 0.063(4) 0.038(3) 0.044(3) -0.005(3) 0.040(3) -0.004(3)
O1 0.050(3) 0.053(3) 0.039(3) 0.009(2) 0.036(2) 0.010(2)
O2 0.049(3) 0.045(3) 0.040(3) -0.004(2) 0.028(3) 0.003(2)
O3 0.043(3) 0.040(3) 0.045(3) -0.010(2) 0.027(2) -0.002(2)
C1 0.045(3) 0.034(3) 0.039(3) 0.000(3) 0.034(3) -0.003(3)
C2 0.062(4) 0.037(4) 0.050(3) -0.002(3) 0.042(3) -0.010(3)
C3 0.053(4) 0.037(4) 0.045(3) -0.010(3) 0.034(3) -0.008(3)
C4 0.045(3) 0.032(3) 0.033(3) -0.001(3) 0.030(3) -0.004(3)
C5 0.058(4) 0.033(3) 0.053(3) 0.001(3) 0.041(3) -0.008(3)
C6 0.059(4) 0.036(3) 0.052(3) -0.007(3) 0.044(3) -0.005(3)
C7 0.067(4) 0.034(3) 0.051(3) -0.005(3) 0.042(3) -0.009(3)
C8 0.067(5) 0.040(5) 0.049(4) -0.010(4) 0.039(4) -0.015(4)
C9 0.066(5) 0.043(5) 0.051(4) -0.011(4) 0.042(4) -0.012(4)
C8' 0.062(6) 0.039(6) 0.053(6) 0.000(6) 0.038(5) -0.003(6)
C9' 0.064(6) 0.038(6) 0.055(6) 0.000(6) 0.037(5) -0.005(6)
C10 0.039(3) 0.030(3) 0.040(3) 0.001(3) 0.027(3) -0.002(3)

loop_
_atom_type_symbol
_atom_type_description
_atom_type_scat_dispersion_real
_atom_type_scat_dispersion_imag
_atom_type_scat_source
C C 0.0033 0.0016 'International Tables Vol C Tables 4.2.6.8 and 6.1.1.4'
H H 0.0000 0.0000 'International Tables Vol C Tables 4.2.6.8 and 6.1.1.4'
N N 0.0061 0.0033 'International Tables Vol C Tables 4.2.6.8 and 6.1.1.4'
O O 0.0106 0.0060 'International Tables Vol C Tables 4.2.6.8 and 6.1.1.4'
Co Co 0.3494 0.9721 'International Tables Vol C Tables 4.2.6.8 and 6.1.1.4'

loop_
_geom_angle_atom_site_label_1
_geom_angle_atom_site_label_2
_geom_angle_atom_site_label_3
_geom_angle
_geom_angle_site_symmetry_1
_geom_angle_site_symmetry_3
O1 Co1 O1 170.3(3) . 2_556
O1 Co1 O2 90.6(2) . 2_556
O1 Co1 O2 82.3(2) 2_556 2_556
O1 Co1 O2 82.3(2) . .
O1 Co1 O2 90.6(2) 2_556 .
O2 Co1 O2 86.0(4) 2_556 .
O1 Co1 N2 88.2(3) . 2_556
O1 Co1 N2 98.4(3) 2_556 2_556
O2 Co1 N2 90.5(3) 2_556 2_556
O2 Co1 N2 169.9(2) . 2_556
O1 Co1 N2 98.4(3) . .
O1 Co1 N2 88.2(3) 2_556 .
O2 Co1 N2 169.9(2) 2_556 .
O2 Co1 N2 90.5(3) . .
N2 Co1 N2 94.4(4) 2_556 .
C7 N1 C9 104.6(7) . .
C7 N1 C9' 99.1(13) . .
C9 N1 C9' 51.1(12) . .
C7 N1 C1 126.4(6) . .
C9 N1 C1 127.0(7) . .
C9' N1 C1 123.2(13) . .
C7 N2 C8 102.7(7) . .
C7 N2 C8' 100.7(13) . .
C8 N2 C8' 49.0(12) . .
C7 N2 Co1 124.8(5) . .
C8 N2 Co1 125.4(6) . .
C8' N2 Co1 130.1(13) . .
C10 N3 N4 104.6(6) . .
N5 N4 N3 110.4(6) . .
N4 N5 N6 108.5(6) . .
C10 N6 N5 104.9(6) . .
Co1 O1 H1C 112.8 . .
Co1 O1 H1D 120.0 . .
H1C O1 H1D 108.4 . .
Co1 O2 H2C 126.8 . .
Co1 O2 H2D 110.6 . .
H2C O2 H2D 108.1 . .
H3C O3 H3D 108.5 . .
C2 C1 C6 121.2(6) . .
C2 C1 N1 119.0(6) . .
C6 C1 N1 119.7(6) . .
C1 C2 C3 119.4(7) . .
C1 C2 H2 120.3 . .
C3 C2 H2 120.3 . .
C4 C3 C2 120.2(7) . .
C4 C3 H3 119.9 . .
C2 C3 H3 119.9 . .
C3 C4 C5 118.7(6) . .
C3 C4 C10 119.6(6) . .
C5 C4 C10 121.7(6) . .
C4 C5 C6 121.2(7) . .
C4 C5 H5 119.4 . .
C6 C5 H5 119.4 . .
C1 C6 C5 119.1(7) . .
C1 C6 H6 120.4 . .
C5 C6 H6 120.4 . .
N2 C7 N1 113.6(7) . .
N2 C7 H7 123.2 . .
N1 C7 H7 123.2 . .
C9 C8 N2 111.0(9) . .
C9 C8 H8 124.5 . .
N2 C8 H8 124.5 . .
C8 C9 N1 106.1(9) . .
C8 C9 H9 127.0 . .
N1 C9 H9 127.0 . .
C9' C8' N2 106(2) . .
C9' C8' H8' 127.0 . .
N2 C8' H8' 127.0 . .
C8' C9' N1 107(2) . .
C8' C9' H9' 126.3 . .
N1 C9' H9' 126.3 . .
N6 C10 N3 111.6(6) . .
N6 C10 C4 125.2(6) . .
N3 C10 C4 123.1(6) . .

loop_
_geom_bond_atom_site_label_1
_geom_bond_atom_site_label_2
_geom_bond_distance
_geom_bond_site_symmetry_2
Co1 O1 2.100(7) .
Co1 O1 2.100(7) 2_556
Co1 O2 2.101(6) 2_556
Co1 O2 2.101(6) .
Co1 N2 2.132(7) 2_556
Co1 N2 2.132(7) .
N1 C7 1.326(9) .
N1 C9 1.370(13) .
N1 C9' 1.43(3) .
N1 C1 1.438(8) .
N2 C7 1.304(9) .
N2 C8 1.358(12) .
N2 C8' 1.45(3) .
N3 C10 1.331(9) .
N3 N4 1.336(8) .
N4 N5 1.288(9) .
N5 N6 1.365(9) .
N6 C10 1.311(9) .
O1 H1C 0.8500 .
O1 H1D 0.8500 .
O2 H2C 0.8499 .
O2 H2D 0.8501 .
O3 H3C 0.8500 .
O3 H3D 0.8500 .
C1 C2 1.349(10) .
C1 C6 1.361(10) .
C2 C3 1.400(10) .
C2 H2 0.9300 .
C3 C4 1.370(10) .
C3 H3 0.9300 .
C4 C5 1.371(11) .
C4 C10 1.474(9) .
C5 C6 1.379(10) .
C5 H5 0.9300 .
C6 H6 0.9300 .
C7 H7 0.9300 .
C8 C9 1.335(15) .
C8 H8 0.9300 .
C9 H9 0.9300 .
C8' C9' 1.37(4) .
C8' H8' 0.9300 .
C9' H9' 0.9300 .
